data_2218334
loop_
_publ_author_name
'Mukhtar, Mat Ropi'
'Nafiah, Mohd Azlan'
'Awang, Khalijah'
'A. Hadi, A. Hamid'
'Ng, Seik Weng'

_publ_section_title
;
 2,7-Dihydroxy-3,6-dimethoxyphenanthrene from <i>Dehaasia
 longipedicellata</i>
;
_journal_coeditor_code BT2712
_journal_issue 6
_journal_name_full 'Acta Crystallographica Section E'
_journal_page_first o1135
_journal_paper_doi 10.1107/S1600536808014451
_journal_volume 64
_journal_year 2008
_chemical_formula_iupac 'C16 H14 O4'
_chemical_formula_moiety 'C16 H14 O4'
_chemical_formula_sum 'C16 H14 O4'
_chemical_formula_weight 270.27
_chemical_name_systematic
;
2,7-Dihydroxy-3,6-dimethoxyphenanthrene
;
_space_group_IT_number 14
_symmetry_cell_setting monoclinic
_symmetry_space_group_name_Hall '-P 2ybc'
_symmetry_space_group_name_H-M 'P 1 21/c 1'
_atom_sites_solution_hydrogens geom
_atom_sites_solution_primary direct
_atom_sites_solution_secondary difmap
_audit_creation_method SHELXL-97
_cell_angle_alpha 90.00
_cell_angle_beta 109.1960(10)
_cell_angle_gamma 90.00
_cell_formula_units_Z 4
_cell_length_a 11.6268(2)
_cell_length_b 7.22070(10)
_cell_length_c 16.5351(2)
_cell_measurement_reflns_used 8700
_cell_measurement_temperature 100(2)
_cell_measurement_theta_max 28.3
_cell_measurement_theta_min 2.6
_cell_volume 1311.00(3)
_computing_cell_refinement 'SAINT (Bruker, 2007)'
_computing_data_collection 'APEX2 (Bruker, 2007)'
_computing_data_reduction 'SAINT (Bruker, 2007)'
_computing_molecular_graphics 'X-SEED (Barbour, 2001)'
_computing_publication_material 'publCIF (Westrip, 2008)'
_computing_structure_refinement 'SHELXL97 (Sheldrick, 2008)'
_computing_structure_solution 'SHELXS97 (Sheldrick, 2008)'
_diffrn_ambient_temperature 100(2)
_diffrn_measured_fraction_theta_full 0.990
_diffrn_measured_fraction_theta_max 0.990
_diffrn_measurement_device_type 'Bruker SMART APEX'
_diffrn_measurement_method \w
_diffrn_radiation_monochromator graphite
_diffrn_radiation_source 'fine-focus sealed tube'
_diffrn_radiation_type MoK\a
_diffrn_radiation_wavelength 0.71073
_diffrn_reflns_av_R_equivalents 0.0204
_diffrn_reflns_av_sigmaI/netI 0.0145
_diffrn_reflns_limit_h_max 15
_diffrn_reflns_limit_h_min -11
_diffrn_reflns_limit_k_max 9
_diffrn_reflns_limit_k_min -9
_diffrn_reflns_limit_l_max 21
_diffrn_reflns_limit_l_min -21
_diffrn_reflns_number 15710
_diffrn_reflns_theta_full 27.50
_diffrn_reflns_theta_max 27.50
_diffrn_reflns_theta_min 2.61
_diffrn_standards_decay_% 0
_diffrn_standards_interval_count 0
_diffrn_standards_interval_time 0
_diffrn_standards_number 0
_exptl_absorpt_coefficient_mu 0.098
_exptl_absorpt_correction_type none
_exptl_crystal_colour 'Pale brown'
_exptl_crystal_density_diffrn 1.369
_exptl_crystal_density_method 'not measured'
_exptl_crystal_description Prism
_exptl_crystal_F_000 568
_exptl_crystal_size_max 0.30
_exptl_crystal_size_mid 0.25
_exptl_crystal_size_min 0.05
_refine_diff_density_max 0.421
_refine_diff_density_min -0.230
_refine_ls_extinction_method none
_refine_ls_goodness_of_fit_ref 1.105
_refine_ls_hydrogen_treatment refall
_refine_ls_matrix_type full
_refine_ls_number_parameters 237
_refine_ls_number_reflns 2991
_refine_ls_number_restraints 14
_refine_ls_restrained_S_all 1.102
_refine_ls_R_factor_all 0.0501
_refine_ls_R_factor_gt 0.0456
_refine_ls_shift/su_max 0.001
_refine_ls_shift/su_mean 0.000
_refine_ls_structure_factor_coef Fsqd
_refine_ls_weighting_details 'calc w=1/[\s^2^(Fo^2^)+(0.07P)^2^+1.2422P] where P=(Fo^2^+2Fc^2^)/3'
_refine_ls_weighting_scheme calc
_refine_ls_wR_factor_gt 0.1450
_refine_ls_wR_factor_ref 0.1498
_reflns_number_gt 2671
_reflns_number_total 2991
_reflns_threshold_expression I>2\s(I)
_cod_data_source_file bt2712.cif
_cod_data_source_block I
_cod_depositor_comments
;
The following automatic conversions were performed:
'_symmetry_cell_setting' value 'Monoclinic' changed to 'monoclinic'
according to '/home/saulius/struct/CIF-dictionaries/cif_core.dic'
dictionary named 'cif_core.dic' version 2.4.1 from
2010-06-29.

'_exptl_absorpt_correction_type' value 'None' changed to
'none' according to '/home/saulius/struct/CIF-dictionaries/cif_core.dic'
dictionary named 'cif_core.dic' version 2.4.1 from 2010-06-29.

Automatic conversion script
Id: cif_fix_enum 1527 2010-12-29 10:47:43Z saulius 

The following automatic conversions were performed:

'_symmetry_cell_setting' value 'Monoclinic' changed to 'monoclinic'
according to /home/saulius/struct/CIF-dictionaries/cif_core.dic
dictionary named 'cif_core.dic' version 2.4.1 from
2010-06-29.

'_exptl_absorpt_correction_type' value 'None' changed to
'none' according to
/home/saulius/struct/CIF-dictionaries/cif_core.dic dictionary named
'cif_core.dic' version 2.4.1 from 2010-06-29.

Automatic conversion script
Id: cif_fix_values 1715 2011-07-08 13:25:40Z adriana 
;
_cod_original_sg_symbol_H-M 'P 21/c'
_cod_database_code 2218334
_cod_database_fobs_code 2218334

loop_
_symmetry_equiv_pos_as_xyz
'x, y, z'
'-x, y+1/2, -z+1/2'
'-x, -y, -z'
'x, -y-1/2, z-1/2'

loop_
_atom_site_type_symbol
_atom_site_label
_atom_site_fract_x
_atom_site_fract_y
_atom_site_fract_z
_atom_site_U_iso_or_equiv
_atom_site_adp_type
_atom_site_calc_flag
_atom_site_refinement_flags
_atom_site_occupancy
O O1 0.71900(10) 0.23952(17) 0.51347(7) 0.0175(3) Uani d . 1
O O2 0.85160(11) 0.40262(19) 0.65922(8) 0.0213(3) Uani d D 1
O O3 -0.02829(12) 0.2974(2) 0.54817(9) 0.0277(3) Uani d D 1
O O4 0.05316(11) 0.19182(19) 0.42576(8) 0.0236(3) Uani d . 1
C C1 0.47440(14) 0.3578(2) 0.60344(10) 0.0137(3) Uani d . 1
C C2 0.53118(14) 0.2890(2) 0.54541(10) 0.0141(3) Uani d D 1
C C3 0.65507(14) 0.3029(2) 0.56408(10) 0.0147(3) Uani d . 1
C C4 0.72887(14) 0.3887(2) 0.64087(10) 0.0160(3) Uani d . 1
C C5 0.67565(15) 0.4568(2) 0.69713(10) 0.0164(3) Uani d D 1
C C6 0.54872(14) 0.4405(2) 0.68039(10) 0.0148(3) Uani d . 1
C C7 0.49473(15) 0.5060(2) 0.74130(10) 0.0161(3) Uani d D 1
C C8 0.37442(15) 0.4861(2) 0.72813(10) 0.0174(3) Uani d D 1
C C9 0.29560(15) 0.4047(2) 0.65046(10) 0.0159(3) Uani d . 1
C C10 0.16910(16) 0.3874(2) 0.63624(11) 0.0197(4) Uani d D 1
C C11 0.09423(15) 0.3145(2) 0.56196(11) 0.0197(4) Uani d . 1
C C12 0.14106(15) 0.2572(2) 0.49676(11) 0.0180(3) Uani d . 1
C C13 0.26312(15) 0.2727(2) 0.50896(10) 0.0157(3) Uani d D 1
C C14 0.34417(14) 0.3444(2) 0.58698(10) 0.0142(3) Uani d . 1
C C15 0.64950(15) 0.1659(2) 0.43192(10) 0.0172(3) Uani d D 1
C C16 0.09098(17) 0.1296(3) 0.35617(11) 0.0234(4) Uani d D 1
H H2O 0.870(2) 0.361(4) 0.6173(12) 0.042(7) Uiso d D 1
H H3O -0.059(3) 0.257(4) 0.4974(10) 0.060(9) Uiso d D 1
H H2 0.4840(17) 0.236(3) 0.4925(9) 0.019(5) Uiso d D 1
H H5 0.7270(16) 0.513(3) 0.7485(9) 0.019(5) Uiso d D 1
H H7 0.5458(16) 0.571(3) 0.7897(10) 0.019(5) Uiso d D 1
H H8 0.3392(18) 0.525(3) 0.7698(11) 0.019(5) Uiso d D 1
H H10 0.1355(19) 0.429(3) 0.6789(11) 0.027(6) Uiso d D 1
H H13 0.2932(18) 0.230(3) 0.4656(10) 0.019(5) Uiso d D 1
H H151 0.7096(16) 0.132(3) 0.4069(14) 0.028(6) Uiso d D 1
H H152 0.5945(16) 0.259(2) 0.4015(12) 0.019(5) Uiso d D 1
H H153 0.6033(16) 0.058(2) 0.4361(13) 0.015(5) Uiso d D 1
H H161 0.0189(14) 0.090(3) 0.3123(11) 0.030(6) Uiso d D 1
H H162 0.1507(18) 0.034(3) 0.3737(15) 0.034(6) Uiso d D 1
H H163 0.128(2) 0.234(2) 0.3382(15) 0.032(6) Uiso d D 1

loop_
_atom_site_aniso_label
_atom_site_aniso_U_11
_atom_site_aniso_U_22
_atom_site_aniso_U_33
_atom_site_aniso_U_12
_atom_site_aniso_U_13
_atom_site_aniso_U_23
O1 0.0127(5) 0.0242(6) 0.0160(6) 0.0004(4) 0.0053(4) -0.0032(4)
O2 0.0122(6) 0.0314(7) 0.0193(6) -0.0021(5) 0.0038(4) -0.0035(5)
O3 0.0126(6) 0.0442(8) 0.0273(7) -0.0017(5) 0.0079(5) -0.0053(6)
O4 0.0135(6) 0.0342(7) 0.0207(6) -0.0026(5) 0.0025(5) -0.0061(5)
C1 0.0140(7) 0.0133(7) 0.0138(7) 0.0008(6) 0.0046(6) 0.0016(5)
C2 0.0148(7) 0.0151(7) 0.0122(7) 0.0001(6) 0.0039(6) 0.0004(5)
C3 0.0152(7) 0.0153(7) 0.0143(7) 0.0014(6) 0.0058(6) 0.0013(6)
C4 0.0126(7) 0.0174(7) 0.0171(7) -0.0008(6) 0.0037(6) 0.0023(6)
C5 0.0164(8) 0.0169(7) 0.0137(7) -0.0017(6) 0.0019(6) -0.0004(6)
C6 0.0163(8) 0.0145(7) 0.0132(7) 0.0009(6) 0.0043(6) 0.0023(5)
C7 0.0199(8) 0.0154(7) 0.0111(7) 0.0007(6) 0.0027(6) -0.0002(5)
C8 0.0216(8) 0.0177(7) 0.0148(7) 0.0033(6) 0.0086(6) 0.0013(6)
C9 0.0157(8) 0.0165(7) 0.0160(7) 0.0024(6) 0.0061(6) 0.0028(6)
C10 0.0175(8) 0.0242(8) 0.0197(8) 0.0028(6) 0.0094(6) 0.0010(6)
C11 0.0129(8) 0.0243(8) 0.0231(8) 0.0019(6) 0.0076(6) 0.0029(7)
C12 0.0154(8) 0.0197(8) 0.0173(8) 0.0000(6) 0.0033(6) -0.0002(6)
C13 0.0156(8) 0.0176(7) 0.0146(7) 0.0011(6) 0.0059(6) 0.0013(6)
C14 0.0136(7) 0.0138(7) 0.0152(7) 0.0017(5) 0.0048(6) 0.0026(6)
C15 0.0181(8) 0.0198(8) 0.0142(7) 0.0003(6) 0.0061(6) -0.0021(6)
C16 0.0197(8) 0.0295(9) 0.0177(8) -0.0019(7) 0.0016(6) -0.0054(7)

loop_
_atom_type_symbol
_atom_type_description
_atom_type_scat_dispersion_real
_atom_type_scat_dispersion_imag
_atom_type_scat_source
C C 0.0033 0.0016 'International Tables Vol C Tables 4.2.6.8 and 6.1.1.4'
H H 0.0000 0.0000 'International Tables Vol C Tables 4.2.6.8 and 6.1.1.4'
O O 0.0106 0.0060 'International Tables Vol C Tables 4.2.6.8 and 6.1.1.4'

loop_
_geom_angle_atom_site_label_1
_geom_angle_atom_site_label_2
_geom_angle_atom_site_label_3
_geom_angle
C3 O1 C15 116.73(12)
C4 O2 H2O 108.9(19)
C11 O3 H3O 105(2)
C12 O4 C16 117.34(13)
C6 C1 C2 118.23(14)
C6 C1 C14 119.23(14)
C2 C1 C14 122.54(14)
C3 C2 C1 120.55(14)
C3 C2 H2 118.9(13)
C1 C2 H2 120.6(13)
O1 C3 C2 125.36(14)
O1 C3 C4 113.75(14)
C2 C3 C4 120.89(14)
O2 C4 C5 119.84(15)
O2 C4 C3 120.83(14)
C5 C4 C3 119.33(15)
C4 C5 C6 120.91(15)
C4 C5 H5 117.9(13)
C6 C5 H5 121.1(13)
C5 C6 C1 120.07(14)
C5 C6 C7 120.38(14)
C1 C6 C7 119.55(14)
C8 C7 C6 121.47(15)
C8 C7 H7 121.1(13)
C6 C7 H7 117.4(13)
C7 C8 C9 120.69(15)
C7 C8 H8 121.4(13)
C9 C8 H8 117.9(13)
C10 C9 C14 119.73(15)
C10 C9 C8 120.47(15)
C14 C9 C8 119.79(14)
C11 C10 C9 120.43(15)
C11 C10 H10 119.4(14)
C9 C10 H10 120.1(14)
C10 C11 O3 120.48(16)
C10 C11 C12 120.56(15)
O3 C11 C12 118.95(15)
O4 C12 C13 127.02(15)
O4 C12 C11 112.88(15)
C13 C12 C11 120.09(15)
C12 C13 C14 120.56(15)
C12 C13 H13 119.0(13)
C14 C13 H13 120.4(13)
C9 C14 C13 118.58(14)
C9 C14 C1 119.15(14)
C13 C14 C1 122.27(14)
O1 C15 H151 103.7(14)
O1 C15 H152 108.2(13)
H151 C15 H152 114.5(19)
O1 C15 H153 112.9(12)
H151 C15 H153 109.3(19)
H152 C15 H153 108.3(18)
O4 C16 H161 106.3(14)
O4 C16 H162 111.6(15)
H161 C16 H162 112(2)
O4 C16 H163 106.8(15)
H161 C16 H163 112(2)
H162 C16 H163 108(2)

loop_
_geom_bond_atom_site_label_1
_geom_bond_atom_site_label_2
_geom_bond_distance
O1 C3 1.3679(19)
O1 C15 1.4273(19)
O2 C4 1.3615(19)
O2 H2O 0.848(10)
O3 C11 1.372(2)
O3 H3O 0.849(10)
O4 C12 1.363(2)
O4 C16 1.432(2)
C1 C6 1.414(2)
C1 C2 1.421(2)
C1 C14 1.451(2)
C2 C3 1.374(2)
C2 H2 0.947(9)
C3 C4 1.420(2)
C4 C5 1.367(2)
C5 C6 1.414(2)
C5 H5 0.954(9)
C6 C7 1.431(2)
C7 C8 1.351(2)
C7 H7 0.949(10)
C8 C9 1.436(2)
C8 H8 0.951(9)
C9 C10 1.417(2)
C9 C14 1.414(2)
C10 C11 1.357(2)
C10 H10 0.959(10)
C11 C12 1.420(2)
C12 C13 1.371(2)
C13 C14 1.422(2)
C13 H13 0.946(9)
C15 H151 0.954(10)
C15 H152 0.948(9)
C15 H153 0.959(9)
C16 H161 0.955(10)
C16 H162 0.952(10)
C16 H163 0.959(10)

loop_
_geom_hbond_atom_site_label_D
_geom_hbond_atom_site_label_H
_geom_hbond_atom_site_label_A
_geom_hbond_site_symmetry_A
_geom_hbond_distance_DH
_geom_hbond_distance_HA
_geom_hbond_distance_DA
_geom_hbond_angle_DHA
_geom_hbond_publ_flag
O2 H2o O1 . 0.850(10) 2.20(3) 2.670(2) 115(2) yes
O2 H2o O3 1_655 0.850(10) 1.950(10) 2.754(2) 159(3) yes
O3 H3o O4 . 0.850(10) 2.08(3) 2.614(2) 121(3) yes

loop_
_geom_torsion_atom_site_label_1
_geom_torsion_atom_site_label_2
_geom_torsion_atom_site_label_3
_geom_torsion_atom_site_label_4
_geom_torsion
C6 C1 C2 C3 0.0(2)
C14 C1 C2 C3 -179.27(14)
C15 O1 C3 C2 5.0(2)
C15 O1 C3 C4 -174.81(13)
C1 C2 C3 O1 179.19(14)
C1 C2 C3 C4 -1.0(2)
O1 C3 C4 O2 -0.1(2)
C2 C3 C4 O2 -179.89(14)
O1 C3 C4 C5 -179.60(14)
C2 C3 C4 C5 0.6(2)
O2 C4 C5 C6 -178.64(14)
C3 C4 C5 C6 0.9(2)
C4 C5 C6 C1 -1.9(2)
C4 C5 C6 C7 177.63(15)
C2 C1 C6 C5 1.4(2)
C14 C1 C6 C5 -179.26(14)
C2 C1 C6 C7 -178.10(14)
C14 C1 C6 C7 1.2(2)
C5 C6 C7 C8 -177.65(15)
C1 C6 C7 C8 1.9(2)
C6 C7 C8 C9 -2.5(2)
C7 C8 C9 C10 -178.78(15)
C7 C8 C9 C14 0.0(2)
C14 C9 C10 C11 -0.4(2)
C8 C9 C10 C11 178.42(16)
C9 C10 C11 O3 179.88(15)
C9 C10 C11 C12 -1.0(3)
C16 O4 C12 C13 0.9(3)
C16 O4 C12 C11 -179.78(15)
C10 C11 C12 O4 -178.39(16)
O3 C11 C12 O4 0.7(2)
C10 C11 C12 C13 1.0(3)
O3 C11 C12 C13 -179.95(15)
O4 C12 C13 C14 179.82(16)
C11 C12 C13 C14 0.6(2)
C10 C9 C14 C13 1.9(2)
C8 C9 C14 C13 -176.96(14)
C10 C9 C14 C1 -178.18(14)
C8 C9 C14 C1 3.0(2)
C12 C13 C14 C9 -1.9(2)
C12 C13 C14 C1 178.09(15)
C6 C1 C14 C9 -3.6(2)
C2 C1 C14 C9 175.69(14)
C6 C1 C14 C13 176.38(14)
C2 C1 C14 C13 -4.3(2)

loop_
_cod_related_entry_id
_cod_related_entry_database
_cod_related_entry_code
1 ChemSpider 24740100
